data_7012713
loop_
_publ_author_name
'Ouyang, Xing-Mei'
'Liu, De-Jun'
'Okamura, Taka-aki'
'Bu, Hong-Wei'
'Sun, Wei-Yin'
'Tang, Wen-Xia'
'Ueyama, Norikazu'

_publ_section_title
;
 Syntheses, structures and photoluminescent properties of cadmium(ii),
 silver(i) and copper(i) complexes with novel long chain tetradentate
 ligands
;
_journal_issue 9
_journal_name_full 'Dalton Transactions'
_journal_page_first 1836
_journal_paper_doi 10.1039/b300479a
_journal_year 2003
_chemical_formula_moiety '[Cd(L1)Br2]'
_chemical_formula_sum 'C24 H28 Br2 Cd N6'
_chemical_formula_weight 672.74
_space_group_IT_number 14
_symmetry_cell_setting monoclinic
_symmetry_Int_Tables_number 14
_symmetry_space_group_name_Hall '-P 2ybc'
_symmetry_space_group_name_H-M 'P 1 21/c 1'
_atom_sites_solution_hydrogens geom
_atom_sites_solution_primary direct
_atom_sites_solution_secondary difmap
_audit_creation_date 'Thu Feb 13 13:17:04 2003'
_audit_creation_method SHELXL-97
_cell_angle_alpha 90.00
_cell_angle_beta 97.46(3)
_cell_angle_gamma 90.00
_cell_formula_units_Z 4
_cell_length_a 10.504(7)
_cell_length_b 11.790(7)
_cell_length_c 21.347(14)
_cell_measurement_reflns_used 14584
_cell_measurement_temperature 200
_cell_measurement_theta_max 27.4
_cell_measurement_theta_min 3.1
_cell_volume 2621(3)
_computing_structure_refinement 'SHELXL-97 (Sheldrick, 1997)'
_computing_structure_solution 'SHELXS-86 (Sheldrick, 1985)'
_diffrn_ambient_temperature 200
_diffrn_detector_area_resol_mean 10.00
_diffrn_measured_fraction_theta_full 0.975
_diffrn_measured_fraction_theta_max 0.975
_diffrn_measurement_device_type 'Rigaku RAXIS-RAPID Imaging Plate'
_diffrn_measurement_method \w
_diffrn_radiation_monochromator graphite
_diffrn_radiation_source 'fine-focus sealed tube'
_diffrn_radiation_type MoK\a
_diffrn_radiation_wavelength 0.71075
_diffrn_reflns_av_R_equivalents 0.0821
_diffrn_reflns_av_sigmaI/netI 0.0900
_diffrn_reflns_limit_h_max 13
_diffrn_reflns_limit_h_min -13
_diffrn_reflns_limit_k_max 13
_diffrn_reflns_limit_k_min -15
_diffrn_reflns_limit_l_max 27
_diffrn_reflns_limit_l_min -27
_diffrn_reflns_number 22547
_diffrn_reflns_theta_full 27.48
_diffrn_reflns_theta_max 27.48
_diffrn_reflns_theta_min 3.09
_exptl_absorpt_coefficient_mu 3.905
_exptl_absorpt_correction_T_max 0.925
_exptl_absorpt_correction_T_min 0.468
_exptl_absorpt_correction_type multi-scan
_exptl_absorpt_process_details '(Higashi, 1995)'
_exptl_crystal_colour colorless
_exptl_crystal_density_diffrn 1.705
_exptl_crystal_density_method 'not measured'
_exptl_crystal_description platelet
_exptl_crystal_F_000 1328
_exptl_crystal_size_max 0.200
_exptl_crystal_size_mid 0.100
_exptl_crystal_size_min 0.020
_refine_diff_density_max 0.526
_refine_diff_density_min -0.662
_refine_diff_density_rms 0.094
_refine_ls_extinction_method none
_refine_ls_goodness_of_fit_ref 0.839
_refine_ls_hydrogen_treatment mixed
_refine_ls_matrix_type full
_refine_ls_number_parameters 298
_refine_ls_number_reflns 5876
_refine_ls_number_restraints 0
_refine_ls_restrained_S_all 0.839
_refine_ls_R_factor_all 0.0829
_refine_ls_R_factor_gt 0.0370
_refine_ls_shift/su_max 0.001
_refine_ls_shift/su_mean 0.000
_refine_ls_structure_factor_coef Fsqd
_refine_ls_weighting_details 'calc w=1/[\s^2^(Fo^2^)+(0.0204P)^2^+0.0000P] where P=(Fo^2^+2Fc^2^)/3'
_refine_ls_weighting_scheme calc
_refine_ls_wR_factor_gt 0.0528
_refine_ls_wR_factor_ref 0.0588
_reflns_number_gt 3521
_reflns_number_total 5876
_reflns_threshold_expression >2sigma(I)
_cod_data_source_file b300479a.txt
_cod_data_source_block '[Cd(L1)Br2]_(1)'
_cod_database_code 7012713

loop_
_symmetry_equiv_pos_as_xyz
'x, y, z'
'-x, y+1/2, -z+1/2'
'-x, -y, -z'
'x, -y-1/2, z-1/2'

loop_
_atom_site_label
_atom_site_type_symbol
_atom_site_fract_x
_atom_site_fract_y
_atom_site_fract_z
_atom_site_U_iso_or_equiv
_atom_site_adp_type
_atom_site_occupancy
_atom_site_symmetry_multiplicity
_atom_site_calc_flag
_atom_site_refinement_flags
_atom_site_disorder_assembly
_atom_site_disorder_group
Cd1 Cd 0.23043(3) 0.59348(2) 0.620118(13) 0.02996(8) Uani 1 1 d . . .
Br1 Br -0.03655(4) 0.62856(3) 0.594879(19) 0.04141(11) Uani 1 1 d . . .
Br2 Br 0.49356(3) 0.57906(3) 0.644118(19) 0.04086(11) Uani 1 1 d . . .
N1 N 0.2444(3) 0.4726(2) 0.53079(13) 0.0301(7) Uani 1 1 d . . .
H1 H 0.1612 0.4525 0.5143 0.036 Uiso 1 1 calc R . .
N2 N 0.2332(3) 0.7244(2) 0.53237(13) 0.0338(7) Uani 1 1 d . . .
H2 H 0.1595 0.7685 0.5310 0.041 Uiso 1 1 calc R . .
N11 N 0.1954(3) -0.0667(2) 0.71570(15) 0.0441(9) Uani 1 1 d . . .
N12 N 0.2362(3) -0.2402(3) 0.68283(14) 0.0392(8) Uani 1 1 d . . .
N21 N 0.2504(3) 1.1243(2) 0.28863(13) 0.0348(8) Uani 1 1 d . . .
N22 N 0.2016(3) 1.0288(2) 0.20045(13) 0.0312(7) Uani 1 1 d . . .
C1 C 0.2961(4) 0.5466(3) 0.48349(17) 0.0369(9) Uani 1 1 d . . .
H3 H 0.2924 0.5060 0.4427 0.044 Uiso 1 1 calc R . .
H4 H 0.3870 0.5653 0.4982 0.044 Uiso 1 1 calc R . .
C2 C 0.2181(4) 0.6544(3) 0.47455(16) 0.0387(10) Uani 1 1 d . . .
H5 H 0.2459 0.6987 0.4393 0.046 Uiso 1 1 calc R . .
H6 H 0.1264 0.6350 0.4631 0.046 Uiso 1 1 calc R . .
C10 C 0.3216(3) 0.3662(3) 0.53913(17) 0.0358(9) Uani 1 1 d . . .
H7 H 0.4117 0.3859 0.5550 0.043 Uiso 1 1 calc R . .
H8 H 0.3210 0.3292 0.4975 0.043 Uiso 1 1 calc R . .
C11 C 0.2725(3) 0.2833(3) 0.58425(17) 0.0319(9) Uani 1 1 d . . .
C12 C 0.1520(4) 0.2341(3) 0.57368(18) 0.0384(9) Uani 1 1 d . . .
H9 H 0.0971 0.2533 0.5362 0.046 Uiso 1 1 calc R . .
C13 C 0.1080(4) 0.1577(3) 0.61577(19) 0.0457(11) Uani 1 1 d . . .
H10 H 0.0243 0.1263 0.6068 0.055 Uiso 1 1 calc R . .
C14 C 0.1852(4) 0.1276(3) 0.67016(19) 0.0404(10) Uani 1 1 d . . .
C15 C 0.3068(4) 0.1764(3) 0.68139(18) 0.0410(10) Uani 1 1 d . . .
H11 H 0.3617 0.1568 0.7187 0.049 Uiso 1 1 calc R . .
C16 C 0.3496(4) 0.2528(3) 0.63945(17) 0.0371(9) Uani 1 1 d . . .
H12 H 0.4330 0.2848 0.6486 0.045 Uiso 1 1 calc R . .
C17 C 0.1368(4) 0.0473(3) 0.7174(2) 0.0533(12) Uani 1 1 d . . .
H13 H 0.1568 0.0792 0.7604 0.064 Uiso 1 1 calc R . .
H14 H 0.0423 0.0404 0.7079 0.064 Uiso 1 1 calc R . .
C20 C 0.3432(3) 0.8039(3) 0.53757(17) 0.0377(10) Uani 1 1 d . . .
H15 H 0.4225 0.7594 0.5355 0.045 Uiso 1 1 calc R . .
H16 H 0.3510 0.8403 0.5797 0.045 Uiso 1 1 calc R . .
C21 C 0.3366(3) 0.8961(3) 0.48813(16) 0.0333(9) Uani 1 1 d . . .
C22 C 0.4241(4) 0.8993(3) 0.44508(17) 0.0409(10) Uani 1 1 d . . .
H17 H 0.4881 0.8421 0.4463 0.049 Uiso 1 1 calc R . .
C23 C 0.4201(4) 0.9850(3) 0.39998(17) 0.0400(10) Uani 1 1 d . . .
H18 H 0.4811 0.9857 0.3708 0.048 Uiso 1 1 calc R . .
C24 C 0.3277(4) 1.0693(3) 0.39745(16) 0.0342(9) Uani 1 1 d . . .
C25 C 0.2403(4) 1.0668(3) 0.44082(17) 0.0417(10) Uani 1 1 d . . .
H19 H 0.1764 1.1241 0.4396 0.050 Uiso 1 1 calc R . .
C26 C 0.2448(4) 0.9819(3) 0.48581(17) 0.0412(10) Uani 1 1 d . . .
H20 H 0.1847 0.9821 0.5154 0.049 Uiso 1 1 calc R . .
C27 C 0.3221(4) 1.1617(3) 0.34783(16) 0.0455(11) Uani 1 1 d . . .
H21 H 0.2807 1.2300 0.3631 0.055 Uiso 1 1 calc R . .
H22 H 0.4105 1.1826 0.3407 0.055 Uiso 1 1 calc R . .
C101 C 0.1632(4) -0.1484(3) 0.67285(17) 0.0393(10) Uani 1 1 d . . .
H23 H 0.0954 -0.1414 0.6390 0.047 Uiso 1 1 calc R . .
C102 C 0.3199(4) -0.2135(4) 0.7341(2) 0.0657(14) Uani 1 1 d . . .
H24 H 0.3864 -0.2617 0.7532 0.079 Uiso 1 1 calc R . .
C103 C 0.2949(5) -0.1079(4) 0.7544(2) 0.0738(16) Uani 1 1 d . . .
H25 H 0.3401 -0.0699 0.7898 0.089 Uiso 1 1 calc R . .
C201 C 0.2909(4) 1.0506(3) 0.24740(17) 0.0365(9) Uani 1 1 d . . .
H26 H 0.3744 1.0181 0.2519 0.044 Uiso 1 1 calc R . .
C202 C 0.0982(4) 1.0925(3) 0.21226(18) 0.0373(9) Uani 1 1 d . . .
H27 H 0.0180 1.0949 0.1859 0.045 Uiso 1 1 calc R . .
C203 C 0.1264(4) 1.1513(3) 0.26670(18) 0.0416(10) Uani 1 1 d . . .
H28 H 0.0713 1.2010 0.2857 0.050 Uiso 1 1 calc R . .

loop_
_atom_site_aniso_label
_atom_site_aniso_U_11
_atom_site_aniso_U_22
_atom_site_aniso_U_33
_atom_site_aniso_U_23
_atom_site_aniso_U_13
_atom_site_aniso_U_12
Cd1 0.03622(16) 0.02695(14) 0.02567(15) 0.00270(12) 0.00007(12) -0.00181(12)
Br1 0.0352(2) 0.0464(2) 0.0404(3) -0.0049(2) -0.00367(19) 0.00011(19)
Br2 0.0348(2) 0.0406(2) 0.0449(3) 0.0056(2) -0.0037(2) -0.00426(19)
N1 0.0329(17) 0.0295(17) 0.0279(17) -0.0006(14) 0.0038(14) -0.0038(14)
N2 0.0404(18) 0.0283(17) 0.0308(18) 0.0036(14) -0.0020(15) -0.0049(14)
N11 0.067(2) 0.0250(18) 0.042(2) -0.0011(15) 0.0122(19) -0.0077(17)
N12 0.0468(19) 0.0313(18) 0.037(2) -0.0009(15) -0.0048(16) -0.0015(16)
N21 0.052(2) 0.0296(18) 0.0240(17) 0.0011(14) 0.0093(16) -0.0041(16)
N22 0.0436(19) 0.0261(17) 0.0246(17) -0.0024(13) 0.0064(15) -0.0027(15)
C1 0.041(2) 0.038(2) 0.032(2) 0.0029(18) 0.0068(18) -0.0073(19)
C2 0.048(2) 0.036(2) 0.031(2) 0.0077(18) 0.0001(19) -0.007(2)
C10 0.038(2) 0.036(2) 0.034(2) -0.0055(18) 0.0077(18) 0.0015(19)
C11 0.041(2) 0.025(2) 0.033(2) -0.0047(17) 0.0139(19) 0.0034(17)
C12 0.042(2) 0.039(2) 0.035(2) -0.0039(19) 0.0057(19) -0.0013(19)
C13 0.048(3) 0.037(2) 0.053(3) -0.010(2) 0.012(2) -0.013(2)
C14 0.062(3) 0.0197(19) 0.043(3) -0.0070(18) 0.023(2) 0.000(2)
C15 0.051(3) 0.033(2) 0.039(2) 0.0043(19) 0.005(2) 0.008(2)
C16 0.043(2) 0.029(2) 0.040(2) -0.0020(19) 0.008(2) 0.0011(18)
C17 0.077(3) 0.029(2) 0.059(3) -0.003(2) 0.031(3) -0.003(2)
C20 0.047(2) 0.032(2) 0.033(2) 0.0013(17) 0.0004(19) -0.0057(19)
C21 0.041(2) 0.031(2) 0.027(2) 0.0018(17) 0.0009(18) -0.0023(18)
C22 0.044(2) 0.039(2) 0.040(2) 0.0047(19) 0.004(2) 0.0047(19)
C23 0.048(2) 0.043(3) 0.031(2) -0.0009(19) 0.014(2) -0.007(2)
C24 0.054(2) 0.024(2) 0.024(2) -0.0040(16) 0.0027(19) -0.0109(19)
C25 0.055(3) 0.037(2) 0.034(2) 0.0018(19) 0.007(2) 0.010(2)
C26 0.050(3) 0.040(2) 0.037(2) 0.0085(19) 0.020(2) 0.005(2)
C27 0.074(3) 0.036(2) 0.026(2) -0.0019(18) 0.003(2) -0.010(2)
C101 0.049(2) 0.043(2) 0.026(2) 0.0012(19) 0.0041(19) -0.002(2)
C102 0.077(3) 0.044(3) 0.064(3) -0.010(2) -0.035(3) 0.007(3)
C103 0.094(4) 0.050(3) 0.066(3) -0.019(3) -0.029(3) -0.008(3)
C201 0.049(2) 0.029(2) 0.031(2) 0.0011(18) 0.004(2) 0.0032(19)
C202 0.037(2) 0.036(2) 0.040(2) 0.000(2) 0.0104(19) -0.007(2)
C203 0.049(3) 0.036(2) 0.044(3) -0.002(2) 0.021(2) -0.001(2)

loop_
_atom_type_symbol
_atom_type_description
_atom_type_scat_dispersion_real
_atom_type_scat_dispersion_imag
_atom_type_scat_source
Cd Cd -0.8075 1.2024 'International Tables Vol C Tables 4.2.6.8 and 6.1.1.4'
Br Br -0.2901 2.4595 'International Tables Vol C Tables 4.2.6.8 and 6.1.1.4'
N N 0.0061 0.0033 'International Tables Vol C Tables 4.2.6.8 and 6.1.1.4'
C C 0.0033 0.0016 'International Tables Vol C Tables 4.2.6.8 and 6.1.1.4'
H H 0.0000 0.0000 'International Tables Vol C Tables 4.2.6.8 and 6.1.1.4'

loop_
_geom_angle_atom_site_label_1
_geom_angle_atom_site_label_2
_geom_angle_atom_site_label_3
_geom_angle
_geom_angle_site_symmetry_1
_geom_angle_site_symmetry_3
_geom_angle_publ_flag
N22 Cd1 N12 95.41(11) 4_576 1_565 ?
N22 Cd1 N1 104.41(11) 4_576 . ?
N12 Cd1 N1 160.04(10) 1_565 . ?
N22 Cd1 N2 173.14(10) 4_576 . ?
N12 Cd1 N2 84.72(11) 1_565 . ?
N1 Cd1 N2 75.90(10) . . ?
N22 Cd1 Br2 92.81(8) 4_576 . ?
N12 Cd1 Br2 89.68(8) 1_565 . ?
N1 Cd1 Br2 86.99(7) . . ?
N2 Cd1 Br2 94.05(8) . . ?
N22 Cd1 Br1 90.60(8) 4_576 . ?
N12 Cd1 Br1 86.47(8) 1_565 . ?
N1 Cd1 Br1 95.59(7) . . ?
N2 Cd1 Br1 82.56(8) . . ?
Br2 Cd1 Br1 175.083(16) . . ?
C1 N1 C10 109.5(3) . . ?
C1 N1 Cd1 104.9(2) . . ?
C10 N1 Cd1 119.5(2) . . ?
C1 N1 H1 107.5 . . ?
C10 N1 H1 107.5 . . ?
Cd1 N1 H1 107.5 . . ?
C2 N2 C20 114.5(3) . . ?
C2 N2 Cd1 106.2(2) . . ?
C20 N2 Cd1 115.6(2) . . ?
C2 N2 H2 106.7 . . ?
C20 N2 H2 106.7 . . ?
Cd1 N2 H2 106.7 . . ?
C103 N11 C101 105.6(3) . . ?
C103 N11 C17 127.5(4) . . ?
C101 N11 C17 126.9(4) . . ?
C101 N12 C102 104.0(3) . . ?
C101 N12 Cd1 127.7(2) . 1_545 ?
C102 N12 Cd1 128.1(3) . 1_545 ?
C201 N21 C203 107.2(3) . . ?
C201 N21 C27 126.4(3) . . ?
C203 N21 C27 126.3(3) . . ?
C201 N22 C202 105.0(3) . . ?
C201 N22 Cd1 123.1(3) . 4_575 ?
C202 N22 Cd1 131.9(2) . 4_575 ?
N1 C1 C2 109.8(3) . . ?
N1 C1 H3 109.7 . . ?
C2 C1 H3 109.7 . . ?
N1 C1 H4 109.7 . . ?
C2 C1 H4 109.7 . . ?
H3 C1 H4 108.2 . . ?
N2 C2 C1 111.5(3) . . ?
N2 C2 H5 109.3 . . ?
C1 C2 H5 109.3 . . ?
N2 C2 H6 109.3 . . ?
C1 C2 H6 109.3 . . ?
H5 C2 H6 108.0 . . ?
N1 C10 C11 113.3(3) . . ?
N1 C10 H7 108.9 . . ?
C11 C10 H7 108.9 . . ?
N1 C10 H8 108.9 . . ?
C11 C10 H8 108.9 . . ?
H7 C10 H8 107.7 . . ?
C12 C11 C16 116.8(3) . . ?
C12 C11 C10 123.2(3) . . ?
C16 C11 C10 119.9(3) . . ?
C11 C12 C13 122.6(4) . . ?
C11 C12 H9 118.7 . . ?
C13 C12 H9 118.7 . . ?
C14 C13 C12 120.2(4) . . ?
C14 C13 H10 119.9 . . ?
C12 C13 H10 119.9 . . ?
C13 C14 C15 117.8(4) . . ?
C13 C14 C17 120.7(4) . . ?
C15 C14 C17 121.5(4) . . ?
C16 C15 C14 121.7(4) . . ?
C16 C15 H11 119.2 . . ?
C14 C15 H11 119.2 . . ?
C15 C16 C11 120.9(4) . . ?
C15 C16 H12 119.5 . . ?
C11 C16 H12 119.5 . . ?
N11 C17 C14 112.0(3) . . ?
N11 C17 H13 109.2 . . ?
C14 C17 H13 109.2 . . ?
N11 C17 H14 109.2 . . ?
C14 C17 H14 109.2 . . ?
H13 C17 H14 107.9 . . ?
N2 C20 C21 116.0(3) . . ?
N2 C20 H15 108.3 . . ?
C21 C20 H15 108.3 . . ?
N2 C20 H16 108.3 . . ?
C21 C20 H16 108.3 . . ?
H15 C20 H16 107.4 . . ?
C22 C21 C26 118.3(3) . . ?
C22 C21 C20 120.7(3) . . ?
C26 C21 C20 121.1(3) . . ?
C21 C22 C23 121.1(4) . . ?
C21 C22 H17 119.5 . . ?
C23 C22 H17 119.5 . . ?
C24 C23 C22 120.4(4) . . ?
C24 C23 H18 119.8 . . ?
C22 C23 H18 119.8 . . ?
C23 C24 C25 118.7(3) . . ?
C23 C24 C27 120.4(4) . . ?
C25 C24 C27 120.8(3) . . ?
C26 C25 C24 120.8(4) . . ?
C26 C25 H19 119.6 . . ?
C24 C25 H19 119.6 . . ?
C25 C26 C21 120.7(4) . . ?
C25 C26 H20 119.6 . . ?
C21 C26 H20 119.6 . . ?
N21 C27 C24 111.0(3) . . ?
N21 C27 H21 109.4 . . ?
C24 C27 H21 109.4 . . ?
N21 C27 H22 109.4 . . ?
C24 C27 H22 109.4 . . ?
H21 C27 H22 108.0 . . ?
N12 C101 N11 112.8(3) . . ?
N12 C101 H23 123.6 . . ?
N11 C101 H23 123.6 . . ?
N12 C102 C103 109.9(4) . . ?
N12 C102 H24 125.0 . . ?
C103 C102 H24 125.0 . . ?
N11 C103 C102 107.7(4) . . ?
N11 C103 H25 126.1 . . ?
C102 C103 H25 126.1 . . ?
N22 C201 N21 111.9(3) . . ?
N22 C201 H26 124.1 . . ?
N21 C201 H26 124.1 . . ?
C203 C202 N22 110.4(3) . . ?
C203 C202 H27 124.8 . . ?
N22 C202 H27 124.8 . . ?
C202 C203 N21 105.5(3) . . ?
C202 C203 H28 127.2 . . ?
N21 C203 H28 127.2 . . ?

loop_
_geom_bond_atom_site_label_1
_geom_bond_atom_site_label_2
_geom_bond_distance
_geom_bond_site_symmetry_2
_geom_bond_publ_flag
Cd1 N22 2.291(3) 4_576 ?
Cd1 N12 2.371(3) 1_565 ?
Cd1 N1 2.400(3) . ?
Cd1 N2 2.430(3) . ?
Cd1 Br2 2.7500(19) . ?
Cd1 Br1 2.8167(19) . ?
N1 C1 1.489(4) . ?
N1 C10 1.491(4) . ?
N1 H1 0.9300 . ?
N2 C2 1.476(4) . ?
N2 C20 1.481(4) . ?
N2 H2 0.9300 . ?
N11 C103 1.338(5) . ?
N11 C101 1.341(4) . ?
N11 C17 1.480(5) . ?
N12 C101 1.327(5) . ?
N12 C102 1.349(4) . ?
N12 Cd1 2.371(3) 1_545 ?
N21 C201 1.345(4) . ?
N21 C203 1.364(5) . ?
N21 C27 1.453(4) . ?
N22 C201 1.306(4) . ?
N22 C202 1.370(4) . ?
N22 Cd1 2.291(3) 4_575 ?
C1 C2 1.511(5) . ?
C1 H3 0.9900 . ?
C1 H4 0.9900 . ?
C2 H5 0.9900 . ?
C2 H6 0.9900 . ?
C10 C11 1.510(5) . ?
C10 H7 0.9900 . ?
C10 H8 0.9900 . ?
C11 C12 1.383(5) . ?
C11 C16 1.388(5) . ?
C12 C13 1.393(5) . ?
C12 H9 0.9500 . ?
C13 C14 1.374(5) . ?
C13 H10 0.9500 . ?
C14 C15 1.393(5) . ?
C14 C17 1.518(5) . ?
C15 C16 1.386(5) . ?
C15 H11 0.9500 . ?
C16 H12 0.9500 . ?
C17 H13 0.9900 . ?
C17 H14 0.9900 . ?
C20 C21 1.510(5) . ?
C20 H15 0.9900 . ?
C20 H16 0.9900 . ?
C21 C22 1.382(5) . ?
C21 C26 1.394(5) . ?
C22 C23 1.393(5) . ?
C22 H17 0.9500 . ?
C23 C24 1.385(5) . ?
C23 H18 0.9500 . ?
C24 C25 1.387(5) . ?
C24 C27 1.516(5) . ?
C25 C26 1.384(5) . ?
C25 H19 0.9500 . ?
C26 H20 0.9500 . ?
C27 H21 0.9900 . ?
C27 H22 0.9900 . ?
C101 H23 0.9500 . ?
C102 C103 1.355(6) . ?
C102 H24 0.9500 . ?
C103 H25 0.9500 . ?
C201 H26 0.9500 . ?
C202 C203 1.353(5) . ?
C202 H27 0.9500 . ?
C203 H28 0.9500 . ?

loop_
_geom_torsion_atom_site_label_1
_geom_torsion_atom_site_label_2
_geom_torsion_atom_site_label_3
_geom_torsion_atom_site_label_4
_geom_torsion
_geom_torsion_site_symmetry_1
_geom_torsion_site_symmetry_2
_geom_torsion_site_symmetry_3
_geom_torsion_site_symmetry_4
_geom_torsion_publ_flag
N22 Cd1 N1 C1 -165.9(2) 4_576 . . . ?
N12 Cd1 N1 C1 7.0(4) 1_565 . . . ?
N2 Cd1 N1 C1 21.2(2) . . . . ?
Br2 Cd1 N1 C1 -73.8(2) . . . . ?
Br1 Cd1 N1 C1 102.0(2) . . . . ?
N22 Cd1 N1 C10 -42.8(3) 4_576 . . . ?
N12 Cd1 N1 C10 130.1(3) 1_565 . . . ?
N2 Cd1 N1 C10 144.3(3) . . . . ?
Br2 Cd1 N1 C10 49.4(2) . . . . ?
Br1 Cd1 N1 C10 -134.8(2) . . . . ?
N22 Cd1 N2 C2 -83.5(9) 4_576 . . . ?
N12 Cd1 N2 C2 -174.8(2) 1_565 . . . ?
N1 Cd1 N2 C2 10.0(2) . . . . ?
Br2 Cd1 N2 C2 95.9(2) . . . . ?
Br1 Cd1 N2 C2 -87.7(2) . . . . ?
N22 Cd1 N2 C20 148.4(8) 4_576 . . . ?
N12 Cd1 N2 C20 57.0(2) 1_565 . . . ?
N1 Cd1 N2 C20 -118.1(3) . . . . ?
Br2 Cd1 N2 C20 -32.3(2) . . . . ?
Br1 Cd1 N2 C20 144.2(2) . . . . ?
C10 N1 C1 C2 179.8(3) . . . . ?
Cd1 N1 C1 C2 -50.8(3) . . . . ?
C20 N2 C2 C1 87.7(4) . . . . ?
Cd1 N2 C2 C1 -41.1(3) . . . . ?
N1 C1 C2 N2 66.0(4) . . . . ?
C1 N1 C10 C11 -177.4(3) . . . . ?
Cd1 N1 C10 C11 61.7(4) . . . . ?
N1 C10 C11 C12 62.4(5) . . . . ?
N1 C10 C11 C16 -117.7(3) . . . . ?
C16 C11 C12 C13 0.1(5) . . . . ?
C10 C11 C12 C13 180.0(4) . . . . ?
C11 C12 C13 C14 -0.4(6) . . . . ?
C12 C13 C14 C15 0.4(6) . . . . ?
C12 C13 C14 C17 178.1(3) . . . . ?
C13 C14 C15 C16 0.0(6) . . . . ?
C17 C14 C15 C16 -177.7(3) . . . . ?
C14 C15 C16 C11 -0.3(6) . . . . ?
C12 C11 C16 C15 0.2(5) . . . . ?
C10 C11 C16 C15 -179.7(3) . . . . ?
C103 N11 C17 C14 98.3(5) . . . . ?
C101 N11 C17 C14 -78.1(5) . . . . ?
C13 C14 C17 N11 106.4(4) . . . . ?
C15 C14 C17 N11 -76.0(5) . . . . ?
C2 N2 C20 C21 64.3(4) . . . . ?
Cd1 N2 C20 C21 -171.8(2) . . . . ?
N2 C20 C21 C22 -114.8(4) . . . . ?
N2 C20 C21 C26 67.1(5) . . . . ?
C26 C21 C22 C23 -0.8(5) . . . . ?
C20 C21 C22 C23 -179.0(3) . . . . ?
C21 C22 C23 C24 0.1(6) . . . . ?
C22 C23 C24 C25 0.4(5) . . . . ?
C22 C23 C24 C27 -179.2(3) . . . . ?
C23 C24 C25 C26 0.0(5) . . . . ?
C27 C24 C25 C26 179.5(3) . . . . ?
C24 C25 C26 C21 -0.7(6) . . . . ?
C22 C21 C26 C25 1.1(6) . . . . ?
C20 C21 C26 C25 179.3(3) . . . . ?
C201 N21 C27 C24 -74.0(5) . . . . ?
C203 N21 C27 C24 101.1(4) . . . . ?
C23 C24 C27 N21 84.0(4) . . . . ?
C25 C24 C27 N21 -95.5(4) . . . . ?
C102 N12 C101 N11 -1.0(5) . . . . ?
Cd1 N12 C101 N11 -176.8(2) 1_545 . . . ?
C103 N11 C101 N12 0.8(5) . . . . ?
C17 N11 C101 N12 177.9(3) . . . . ?
C101 N12 C102 C103 0.8(5) . . . . ?
Cd1 N12 C102 C103 176.6(3) 1_545 . . . ?
C101 N11 C103 C102 -0.3(5) . . . . ?
C17 N11 C103 C102 -177.3(4) . . . . ?
N12 C102 C103 N11 -0.4(6) . . . . ?
C202 N22 C201 N21 0.1(4) . . . . ?
Cd1 N22 C201 N21 -179.6(2) 4_575 . . . ?
C203 N21 C201 N22 0.3(4) . . . . ?
C27 N21 C201 N22 176.2(3) . . . . ?
C201 N22 C202 C203 -0.5(4) . . . . ?
Cd1 N22 C202 C203 179.2(2) 4_575 . . . ?
N22 C202 C203 N21 0.6(4) . . . . ?
C201 N21 C203 C202 -0.5(4) . . . . ?
C27 N21 C203 C202 -176.4(3) . . . . ?
